data_4061229
_journal_name_full Organometallics
_journal_paper_doi 10.1021/om0493356
_journal_year 2004
_chemical_formula_sum 'C18 H36 B20 Cl4 N2 Ni'
_chemical_formula_weight 697.20
_space_group_IT_number 14
_symmetry_cell_setting monoclinic
_symmetry_space_group_name_Hall '-P 2ybc'
_symmetry_space_group_name_H-M 'P 1 21/c 1'
_cell_angle_alpha 90.00
_cell_angle_beta 90.213(5)
_cell_angle_gamma 90.00
_cell_formula_units_Z 4
_cell_length_a 11.095(4)
_cell_length_b 21.883(8)
_cell_length_c 14.564(5)
_cell_measurement_temperature 293(2)
_cell_volume 3536(2)
_diffrn_ambient_temperature 293(2)
_exptl_crystal_density_diffrn 1.310
_cod_depositor_comments
;
The following automatic conversions were performed:
'_symmetry_cell_setting' value 'Monoclinic' changed to 'monoclinic'
according to '/home/saulius/struct/CIF-dictionaries/cif_core.dic'
dictionary named 'cif_core.dic' version 2.4.1 from 2010-06-29.

Automatic conversion script
Id: cif_fix_enum 1527 2010-12-29 10:47:43Z saulius 
;
_cod_original_sg_symbol_H-M 'P 21/c'
_cod_database_code 4061229

loop_
_symmetry_equiv_pos_as_xyz
'x, y, z'
'-x, y+1/2, -z+1/2'
'-x, -y, -z'
'x, -y-1/2, z-1/2'

loop_
_atom_site_label
_atom_site_type_symbol
_atom_site_fract_x
_atom_site_fract_y
_atom_site_fract_z
_atom_site_U_iso_or_equiv
_atom_site_adp_type
_atom_site_occupancy
_atom_site_symmetry_multiplicity
_atom_site_calc_flag
_atom_site_refinement_flags
_atom_site_disorder_assembly
_atom_site_disorder_group
Ni1 Ni 0.65820(5) 0.87935(3) 0.57190(4) 0.0318(2) Uani 1 1 d . . .
N1 N 0.5348(4) 0.87733(18) 0.6607(3) 0.0355(9) Uani 1 1 d . . .
N2 N 0.7798(3) 0.90287(19) 0.4883(3) 0.0357(9) Uani 1 1 d . . .
B3 B 0.3874(5) 0.8961(3) 0.4900(4) 0.0402(13) Uani 1 1 d . . .
H3 H 0.3575 0.9225 0.5500 0.048 Uiso 1 1 calc R . .
B4 B 0.2970(6) 0.8373(3) 0.4440(5) 0.0493(15) Uani 1 1 d . . .
H4 H 0.2092 0.8254 0.4739 0.059 Uiso 1 1 calc R . .
B5 B 0.3949(6) 0.7806(3) 0.3978(5) 0.0512(16) Uani 1 1 d . . .
H5 H 0.3701 0.7320 0.3979 0.061 Uiso 1 1 calc R . .
B6 B 0.5465(5) 0.8057(3) 0.4182(4) 0.0416(13) Uani 1 1 d . . .
H6 H 0.6203 0.7733 0.4317 0.050 Uiso 1 1 calc R . .
B7 B 0.4714(5) 0.9294(3) 0.4036(4) 0.0430(13) Uani 1 1 d . . .
H7 H 0.4967 0.9779 0.4068 0.052 Uiso 1 1 calc R . .
B8 B 0.3211(6) 0.9054(4) 0.3816(5) 0.0536(16) Uani 1 1 d . . .
H8 H 0.2476 0.9381 0.3692 0.064 Uiso 1 1 calc R . .
B9 B 0.3265(6) 0.8339(4) 0.3233(5) 0.0577(18) Uani 1 1 d . . .
H9 H 0.2570 0.8200 0.2734 0.069 Uiso 1 1 calc R . .
B10 B 0.4794(6) 0.8146(3) 0.3077(5) 0.0544(17) Uani 1 1 d . . .
H10 H 0.5094 0.7879 0.2479 0.065 Uiso 1 1 calc R . .
B11 B 0.5691(6) 0.8736(3) 0.3560(4) 0.0437(14) Uani 1 1 d . . .
H11 H 0.6576 0.8856 0.3274 0.052 Uiso 1 1 calc R . .
B12 B 0.4337(6) 0.8917(3) 0.2979(4) 0.0519(16) Uani 1 1 d . . .
H12 H 0.4338 0.9158 0.2317 0.062 Uiso 1 1 calc R . .
B13 B 0.7834(5) 0.7772(3) 0.6753(4) 0.0446(14) Uani 1 1 d . . .
H13 H 0.7156 0.7473 0.6432 0.053 Uiso 1 1 calc R . .
B14 B 0.7488(6) 0.8230(3) 0.7691(4) 0.0498(16) Uani 1 1 d . . .
H14 H 0.6583 0.8230 0.7998 0.060 Uiso 1 1 calc R . .
B15 B 0.8362(6) 0.8909(4) 0.7608(4) 0.0521(16) Uani 1 1 d . . .
H15 H 0.8025 0.9351 0.7861 0.063 Uiso 1 1 calc R . .
B16 B 0.9242(5) 0.8861(3) 0.6615(4) 0.0464(15) Uani 1 1 d . . .
H16 H 0.9474 0.9267 0.6208 0.056 Uiso 1 1 calc R . .
B17 B 0.9395(6) 0.7564(4) 0.6835(5) 0.0595(19) Uani 1 1 d . . .
H17 H 0.9734 0.7126 0.6570 0.071 Uiso 1 1 calc R . .
B18 B 0.8491(7) 0.7607(4) 0.7822(5) 0.063(2) Uani 1 1 d . . .
H18 H 0.8240 0.7197 0.8214 0.076 Uiso 1 1 calc R . .
B19 B 0.8814(6) 0.8310(4) 0.8371(5) 0.064(2) Uani 1 1 d . . .
H19 H 0.8777 0.8359 0.9122 0.077 Uiso 1 1 calc R . .
B20 B 0.9909(6) 0.8705(4) 0.7689(5) 0.063(2) Uani 1 1 d . . .
H20 H 1.0583 0.9012 0.7999 0.076 Uiso 1 1 calc R . .
B21 B 1.0247(6) 0.8239(4) 0.6750(5) 0.0602(19) Uani 1 1 d . . .
H21 H 1.1142 0.8243 0.6429 0.072 Uiso 1 1 calc R . .
B22 B 0.9999(7) 0.7893(4) 0.7816(5) 0.071(2) Uani 1 1 d . . .
H22 H 1.0730 0.7672 0.8204 0.085 Uiso 1 1 calc R . .
C1 C 0.4336(4) 0.8223(2) 0.4934(3) 0.0369(11) Uani 1 1 d . . .
C2 C 0.5364(4) 0.8757(2) 0.4730(3) 0.0336(10) Uani 1 1 d . . .
C3 C 0.4417(5) 0.7908(2) 0.5864(4) 0.0440(12) Uani 1 1 d . . .
H3A H 0.3729 0.7640 0.5940 0.053 Uiso 1 1 calc R . .
H3B H 0.5141 0.7660 0.5888 0.053 Uiso 1 1 calc R . .
C4 C 0.4443(4) 0.8363(2) 0.6630(3) 0.0403(11) Uani 1 1 d . . .
C5 C 0.3555(5) 0.8393(3) 0.7299(4) 0.0540(15) Uani 1 1 d . . .
H5A H 0.2958 0.8095 0.7328 0.065 Uiso 1 1 calc R . .
C6 C 0.3566(6) 0.8862(4) 0.7907(5) 0.071(2) Uani 1 1 d . . .
H6A H 0.2969 0.8889 0.8352 0.085 Uiso 1 1 calc R . .
C7 C 0.4465(6) 0.9301(3) 0.7869(4) 0.0626(17) Uani 1 1 d . . .
H7A H 0.4467 0.9633 0.8269 0.075 Uiso 1 1 calc R . .
C8 C 0.5346(5) 0.9233(3) 0.7228(4) 0.0486(13) Uani 1 1 d . . .
H8A H 0.5973 0.9514 0.7217 0.058 Uiso 1 1 calc R . .
C11 C 0.7803(4) 0.8557(2) 0.6640(3) 0.0371(11) Uani 1 1 d . . .
C12 C 0.8932(4) 0.8162(2) 0.6170(3) 0.0400(11) Uani 1 1 d . . .
C13 C 0.8902(5) 0.8089(2) 0.5124(4) 0.0443(12) Uani 1 1 d . . .
H13A H 0.9643 0.7896 0.4924 0.053 Uiso 1 1 calc R . .
H13B H 0.8237 0.7824 0.4955 0.053 Uiso 1 1 calc R . .
C14 C 0.8760(4) 0.8691(2) 0.4647(3) 0.0396(11) Uani 1 1 d . . .
C15 C 0.9601(5) 0.8907(3) 0.4032(4) 0.0524(14) Uani 1 1 d . . .
H15A H 1.0246 0.8661 0.3859 0.063 Uiso 1 1 calc R . .
C16 C 0.9483(6) 0.9481(3) 0.3677(5) 0.0641(17) Uani 1 1 d . . .
H16A H 1.0042 0.9631 0.3259 0.077 Uiso 1 1 calc R . .
C17 C 0.8531(5) 0.9834(3) 0.3945(5) 0.0606(16) Uani 1 1 d . . .
H17A H 0.8449 1.0231 0.3724 0.073 Uiso 1 1 calc R . .
C18 C 0.7698(5) 0.9600(2) 0.4541(4) 0.0445(12) Uani 1 1 d . . .
H18A H 0.7048 0.9841 0.4716 0.053 Uiso 1 1 calc R . .
C19 C 0.234(3) 0.9146(14) 0.070(3) 0.55(3) Uiso 1 1 d D . .
H19A H 0.2957 0.9096 0.1163 0.657 Uiso 1 1 calc R . .
H19B H 0.2615 0.9424 0.0225 0.657 Uiso 1 1 calc R . .
C20 C 0.2902(17) 0.1129(8) 0.9074(13) 0.219(9) Uiso 1 1 d D . .
H20A H 0.2246 0.1358 0.9347 0.262 Uiso 1 1 calc R . .
H20B H 0.3132 0.1354 0.8528 0.262 Uiso 1 1 calc R . .
Cl1 Cl 0.1840(6) 0.8434(3) 0.0240(5) 0.258(3) Uiso 1 1 d D . .
Cl2 Cl 0.0945(12) 0.9378(6) 0.1173(9) 0.445(7) Uiso 1 1 d D . .
Cl3 Cl 0.4032(10) 0.1213(4) 0.9783(8) 0.374(6) Uiso 1 1 d D . .
Cl4 Cl 0.2305(10) 0.0523(5) 0.8704(9) 0.408(6) Uiso 1 1 d D . .

loop_
_atom_site_aniso_label
_atom_site_aniso_U_11
_atom_site_aniso_U_22
_atom_site_aniso_U_33
_atom_site_aniso_U_23
_atom_site_aniso_U_13
_atom_site_aniso_U_12
Ni1 0.0255(4) 0.0373(4) 0.0326(4) 0.0010(2) -0.0008(2) -0.0004(2)
N1 0.030(2) 0.046(2) 0.030(2) 0.0018(17) -0.0025(16) 0.0059(17)
N2 0.031(2) 0.041(2) 0.035(2) 0.0005(17) -0.0024(17) -0.0053(17)
B3 0.030(3) 0.050(3) 0.041(3) 0.001(3) -0.004(2) 0.004(2)
B4 0.032(3) 0.067(4) 0.049(4) 0.005(3) -0.009(3) -0.008(3)
B5 0.046(4) 0.059(4) 0.049(4) -0.006(3) -0.008(3) -0.014(3)
B6 0.039(3) 0.042(3) 0.043(3) -0.008(2) -0.003(3) -0.001(2)
B7 0.043(3) 0.050(3) 0.036(3) 0.006(3) -0.008(2) -0.001(3)
B8 0.039(3) 0.074(4) 0.048(4) 0.015(3) -0.013(3) 0.002(3)
B9 0.048(4) 0.082(5) 0.043(4) 0.002(3) -0.016(3) -0.013(3)
B10 0.056(4) 0.068(4) 0.039(3) -0.010(3) -0.007(3) -0.010(3)
B11 0.039(3) 0.057(4) 0.035(3) 0.000(3) -0.001(2) -0.010(3)
B12 0.048(4) 0.073(4) 0.035(3) 0.010(3) -0.009(3) -0.007(3)
B13 0.038(3) 0.047(3) 0.048(4) 0.011(3) -0.001(3) 0.006(3)
B14 0.036(3) 0.076(4) 0.038(3) 0.011(3) 0.001(3) 0.007(3)
B15 0.042(3) 0.080(5) 0.034(3) -0.011(3) -0.001(3) 0.000(3)
B16 0.033(3) 0.064(4) 0.042(3) -0.006(3) -0.005(2) -0.011(3)
B17 0.049(4) 0.075(5) 0.055(4) 0.013(3) -0.001(3) 0.025(3)
B18 0.053(4) 0.082(5) 0.053(4) 0.028(4) -0.005(3) 0.015(4)
B19 0.048(4) 0.105(6) 0.040(4) 0.007(4) -0.008(3) 0.009(4)
B20 0.039(4) 0.105(6) 0.045(4) -0.007(4) -0.014(3) -0.002(4)
B21 0.030(3) 0.102(6) 0.048(4) 0.000(4) -0.010(3) 0.009(3)
B22 0.044(4) 0.113(7) 0.057(5) 0.016(4) -0.010(3) 0.020(4)
C1 0.033(2) 0.041(3) 0.037(3) 0.002(2) -0.004(2) -0.003(2)
C2 0.031(2) 0.038(3) 0.032(2) 0.0015(19) 0.0019(19) -0.0005(19)
C3 0.037(3) 0.047(3) 0.048(3) 0.013(2) -0.004(2) -0.009(2)
C4 0.029(2) 0.053(3) 0.039(3) 0.014(2) -0.002(2) 0.006(2)
C5 0.035(3) 0.084(4) 0.043(3) 0.019(3) 0.005(2) 0.001(3)
C6 0.050(4) 0.114(6) 0.049(4) 0.016(4) 0.017(3) 0.021(4)
C7 0.063(4) 0.075(4) 0.050(4) -0.008(3) 0.009(3) 0.018(3)
C8 0.047(3) 0.053(3) 0.046(3) -0.003(2) -0.005(2) 0.013(2)
C11 0.032(2) 0.044(3) 0.035(3) -0.001(2) -0.002(2) -0.001(2)
C12 0.027(2) 0.051(3) 0.041(3) 0.003(2) -0.001(2) 0.003(2)
C13 0.039(3) 0.050(3) 0.044(3) -0.005(2) 0.001(2) 0.006(2)
C14 0.030(2) 0.052(3) 0.036(3) -0.006(2) -0.004(2) -0.003(2)
C15 0.032(3) 0.074(4) 0.052(3) -0.003(3) 0.005(2) -0.003(3)
C16 0.049(3) 0.083(5) 0.061(4) 0.015(3) 0.019(3) -0.017(3)
C17 0.057(4) 0.056(4) 0.068(4) 0.018(3) 0.003(3) -0.017(3)
C18 0.036(3) 0.049(3) 0.048(3) 0.005(2) -0.001(2) -0.006(2)

loop_
_geom_bond_atom_site_label_1
_geom_bond_atom_site_label_2
_geom_bond_distance
_geom_bond_site_symmetry_2
_geom_bond_publ_flag
Ni1 N1 1.887(4) . ?
Ni1 N2 1.892(4) . ?
Ni1 C11 1.972(5) . ?
Ni1 C2 1.973(5) . ?
N1 C4 1.348(6) . ?
N1 C8 1.352(7) . ?
N2 C14 1.343(6) . ?
N2 C18 1.351(7) . ?
B3 C1 1.694(8) . ?
B3 B7 1.729(8) . ?
B3 C2 1.731(7) . ?
B3 B8 1.751(9) . ?
B3 B4 1.761(9) . ?
B3 H3 1.1000 . ?
B4 C1 1.707(7) . ?
B4 B8 1.765(10) . ?
B4 B5 1.782(10) . ?
B4 B9 1.791(10) . ?
B4 H4 1.1000 . ?
B5 C1 1.718(8) . ?
B5 B9 1.763(10) . ?
B5 B10 1.779(10) . ?
B5 B6 1.793(8) . ?
B5 H5 1.1000 . ?
B6 C1 1.706(8) . ?
B6 C2 1.731(7) . ?
B6 B11 1.759(9) . ?
B6 B10 1.782(9) . ?
B6 H6 1.1000 . ?
B7 C2 1.708(7) . ?
B7 B11 1.776(9) . ?
B7 B8 1.776(9) . ?
B7 B12 1.794(9) . ?
B7 H7 1.1000 . ?
B8 B12 1.774(10) . ?
B8 B9 1.781(11) . ?
B8 H8 1.1000 . ?
B9 B10 1.764(10) . ?
B9 B12 1.776(10) . ?
B9 H9 1.1000 . ?
B10 B12 1.769(10) . ?
B10 B11 1.775(9) . ?
B10 H10 1.1000 . ?
B11 C2 1.744(7) . ?
B11 B12 1.767(9) . ?
B11 H11 1.1000 . ?
B12 H12 1.1000 . ?
B13 C12 1.715(8) . ?
B13 C11 1.724(8) . ?
B13 B14 1.739(9) . ?
B13 B18 1.754(9) . ?
B13 B17 1.794(9) . ?
B13 H13 1.1000 . ?
B14 C11 1.727(8) . ?
B14 B18 1.770(9) . ?
B14 B15 1.778(10) . ?
B14 B19 1.779(9) . ?
B14 H14 1.1000 . ?
B15 C11 1.720(8) . ?
B15 B16 1.750(9) . ?
B15 B20 1.778(10) . ?
B15 B19 1.790(11) . ?
B15 H15 1.1000 . ?
B16 C12 1.695(8) . ?
B16 C11 1.730(7) . ?
B16 B20 1.762(9) . ?
B16 B21 1.769(10) . ?
B16 H16 1.1000 . ?
B17 C12 1.706(8) . ?
B17 B22 1.733(12) . ?
B17 B21 1.757(12) . ?
B17 B18 1.758(11) . ?
B17 H17 1.1000 . ?
B18 B19 1.769(12) . ?
B18 B22 1.786(11) . ?
B18 H18 1.1000 . ?
B19 B22 1.794(11) . ?
B19 B20 1.793(11) . ?
B19 H19 1.1000 . ?
B20 B21 1.747(10) . ?
B20 B22 1.788(13) . ?
B20 H20 1.1000 . ?
B21 C12 1.691(8) . ?
B21 B22 1.750(11) . ?
B21 H21 1.1000 . ?
B22 H22 1.1000 . ?
C1 C3 1.523(7) . ?
C1 C2 1.660(6) . ?
C3 C4 1.494(8) . ?
C3 H3A 0.9700 . ?
C3 H3B 0.9700 . ?
C4 C5 1.391(7) . ?
C5 C6 1.355(10) . ?
C5 H5A 0.9300 . ?
C6 C7 1.387(10) . ?
C6 H6A 0.9300 . ?
C7 C8 1.362(8) . ?
C7 H7A 0.9300 . ?
C8 H8A 0.9300 . ?
C11 C12 1.670(7) . ?
C12 C13 1.532(7) . ?
C13 C14 1.498(7) . ?
C13 H13A 0.9700 . ?
C13 H13B 0.9700 . ?
C14 C15 1.379(8) . ?
C15 C16 1.366(9) . ?
C15 H15A 0.9300 . ?
C16 C17 1.366(9) . ?
C16 H16A 0.9300 . ?
C17 C18 1.370(8) . ?
C17 H17A 0.9300 . ?
C18 H18A 0.9300 . ?
C19 Cl2 1.768(19) . ?
C19 Cl1 1.781(19) . ?
C19 H19A 0.9700 . ?
C19 H19B 0.9700 . ?
C20 Cl4 1.576(13) . ?
C20 Cl3 1.631(15) . ?
C20 H20A 0.9700 . ?
C20 H20B 0.9700 . ?
